data_4310217
loop_
_publ_author_name
'Nizamuddin Shaikh'
'Sanchita Goswami'
'Anangamohan Panja'
'Hao-Ling Sun'
'Feng Pan'
'Song Gao'
'Pradyot Banerjee'

_publ_section_title
;
Syntheses, Crystal Structures, and Spectroscopic and Magnetic Properties of
[Mn2III(H2L1)(Cl4Cat)4.2H2O]\\infty and
[Mn2III(H2L2)(Cl4Cat)4.2CH3CN.2H2O]\\infty: Temperature-Dependent Valence
Tautomerism in Solution
;
_journal_name_full 'Inorganic Chemistry'
_journal_page_first 9714
_journal_page_last 9722
_journal_paper_doi 10.1021/ic051064j
_journal_volume 44
_journal_year 2005
_chemical_formula_sum 'C43 H30 Cl16 Mn2 N6 O10'
_chemical_formula_weight 1467.81
_chemical_name_systematic
; 
 ? 
;
_space_group_IT_number 15
_symmetry_cell_setting monoclinic
_symmetry_space_group_name_Hall '-C 2yc'
_symmetry_space_group_name_H-M 'C 1 2/c 1'
_atom_sites_solution_hydrogens geom
_atom_sites_solution_primary direct
_atom_sites_solution_secondary difmap
_audit_creation_method SHELXL-97
_cell_angle_alpha 90.00
_cell_angle_beta 98.6490(10)
_cell_angle_gamma 90.00
_cell_formula_units_Z 4
_cell_length_a 14.4593(2)
_cell_length_b 20.7949(4)
_cell_length_c 18.2264(3)
_cell_measurement_temperature 180
_cell_volume 5417.99(16)
_computing_cell_refinement 'Rapid auto Rigaku 2001'
_computing_data_collection 'Rapid auto Rigaku 2001'
_computing_data_reduction 'Rapid auto Rigaku 2001'
_computing_molecular_graphics 'Bruker SHELXTL V5.1 (Sheldrick, 1998)'
_computing_publication_material 'SHELXL-97 (Sheldrick, 1997)'
_computing_structure_refinement 'SHELXL-97 (Sheldrick, 1997)'
_computing_structure_solution 'SHELXS-97 (Sheldrick, 1990)'
_diffrn_ambient_temperature 180
_diffrn_detector_area_resol_mean '100x100 microns'
_diffrn_measured_fraction_theta_full 0.955
_diffrn_measured_fraction_theta_max 0.955
_diffrn_measurement_device_type 'Rigaku RAXIS RAPID IP'
_diffrn_measurement_method Oscillation
_diffrn_radiation_monochromator graphite
_diffrn_radiation_source 'fine-focus sealed tube'
_diffrn_radiation_type MoK\a
_diffrn_radiation_wavelength 0.71073
_diffrn_reflns_av_R_equivalents 0.0270
_diffrn_reflns_av_sigmaI/netI 0.0509
_diffrn_reflns_limit_h_max 17
_diffrn_reflns_limit_h_min -17
_diffrn_reflns_limit_k_max 26
_diffrn_reflns_limit_k_min -26
_diffrn_reflns_limit_l_max 23
_diffrn_reflns_limit_l_min -23
_diffrn_reflns_number 11211
_diffrn_reflns_theta_full 27.47
_diffrn_reflns_theta_max 27.47
_diffrn_reflns_theta_min 1.73
_exptl_absorpt_coefficient_mu 1.317
_exptl_absorpt_correction_T_max 0.8686
_exptl_absorpt_correction_T_min 0.7515
_exptl_absorpt_correction_type empirical
_exptl_absorpt_process_details
; 
                                  HIGASHI, T. (1995). Abscor-Empirical
                                  Absorption
                                  Correction based on Fourier Series
                                  Approximation.Rigaku Corporation,Tokyo,
                                  Japan.
;
_exptl_crystal_colour needle
_exptl_crystal_density_diffrn 1.799
_exptl_crystal_density_method 'not measured'
_exptl_crystal_description 'deep green'
_exptl_crystal_F_000 2928
_exptl_crystal_size_max 0.23
_exptl_crystal_size_mid 0.16
_exptl_crystal_size_min 0.11
_refine_diff_density_max 0.718
_refine_diff_density_min -0.854
_refine_diff_density_rms 0.165
_refine_ls_extinction_method none
_refine_ls_goodness_of_fit_ref 1.029
_refine_ls_hydrogen_treatment mixed
_refine_ls_matrix_type full
_refine_ls_number_parameters 367
_refine_ls_number_reflns 5941
_refine_ls_number_restraints 0
_refine_ls_restrained_S_all 1.029
_refine_ls_R_factor_all 0.0708
_refine_ls_R_factor_gt 0.0397
_refine_ls_shift/su_max 0.000
_refine_ls_shift/su_mean 0.000
_refine_ls_structure_factor_coef Fsqd
_refine_ls_weighting_details 'calc w=1/[\s^2^(Fo^2^)+(0.0628P)^2^+0.0000P] where P=(Fo^2^+2Fc^2^)/3'
_refine_ls_weighting_scheme calc
_refine_ls_wR_factor_gt 0.0959
_refine_ls_wR_factor_ref 0.1196
_reflns_number_gt 4023
_reflns_number_total 5941
_reflns_threshold_expression >2sigma(I)
_cod_data_source_file ic051064jsi20050628_062030.cif
_cod_data_source_block 1
_cod_depositor_comments
;
The following automatic conversions were performed:
'_exptl_absorpt_correction_type' value 'Empirical' changed to 'empirical'
according to '/home/saulius/struct/CIF-dictionaries/cif_core.dic'
dictionary named 'cif_core.dic' version 2.4.1 from 2010-06-29.

Automatic conversion script
Id: cif_fix_enum 1527 2010-12-29 10:47:43Z saulius 
;
_cod_database_code 4310217

loop_
_symmetry_equiv_pos_as_xyz
'x, y, z'
'-x, y, -z+1/2'
'x+1/2, y+1/2, z'
'-x+1/2, y+1/2, -z+1/2'
'-x, -y, -z'
'x, -y, z-1/2'
'-x+1/2, -y+1/2, -z'
'x+1/2, -y+1/2, z-1/2'

loop_
_atom_site_label
_atom_site_type_symbol
_atom_site_fract_x
_atom_site_fract_y
_atom_site_fract_z
_atom_site_U_iso_or_equiv
_atom_site_adp_type
_atom_site_occupancy
_atom_site_symmetry_multiplicity
_atom_site_calc_flag
_atom_site_refinement_flags
_atom_site_disorder_assembly
_atom_site_disorder_group
Mn1 Mn 0.10928(5) 0.02411(2) 0.03302(3) 0.03193(17) Uani 1 1 d . . .
Cl1 Cl 0.06371(7) -0.15716(4) -0.14164(5) 0.0279(2) Uani 1 1 d . . .
Cl2 Cl 0.11463(7) -0.28672(4) -0.05792(6) 0.0303(2) Uani 1 1 d . . .
Cl3 Cl 0.17694(7) -0.28640(4) 0.11337(6) 0.0361(2) Uani 1 1 d . . .
Cl4 Cl 0.19011(7) -0.15627(4) 0.20052(5) 0.0331(2) Uani 1 1 d . . .
Cl5 Cl 0.18004(8) 0.20847(5) 0.19956(5) 0.0367(3) Uani 1 1 d . . .
Cl6 Cl 0.15606(7) 0.33736(4) 0.10897(6) 0.0317(2) Uani 1 1 d . . .
Cl7 Cl 0.11771(7) 0.33313(4) -0.06422(5) 0.0326(2) Uani 1 1 d . . .
Cl8 Cl 0.08053(6) 0.19938(4) -0.14550(4) 0.02292(19) Uani 1 1 d . . .
O1 O 0.06339(19) -0.04335(10) -0.03770(13) 0.0288(6) Uani 1 1 d . . .
O2 O 0.1232(2) -0.04269(11) 0.10464(14) 0.0327(7) Uani 1 1 d . . .
O3 O 0.09267(19) 0.08899(10) -0.03971(13) 0.0272(6) Uani 1 1 d . . .
O4 O 0.1437(2) 0.09114(12) 0.10231(14) 0.0360(7) Uani 1 1 d . . .
N1 N 0.2606(3) 0.00006(14) 0.00375(19) 0.0364(9) Uani 1 1 d . . .
N2 N 0.1475(2) -0.01001(13) -0.16022(17) 0.0313(8) Uani 1 1 d . . .
H2A H 0.1682 -0.0421 -0.1867 0.038 Uiso 1 1 calc R . .
H2B H 0.1209 -0.0278 -0.1235 0.038 Uiso 1 1 calc R . .
C1 C 0.1226(3) -0.09997(16) 0.0705(2) 0.0271(8) Uani 1 1 d . . .
C2 C 0.1505(3) -0.15727(17) 0.1067(2) 0.0263(8) Uani 1 1 d . . .
C3 C 0.1465(3) -0.21520(16) 0.0668(2) 0.0261(8) Uani 1 1 d . . .
C4 C 0.1186(3) -0.21542(15) -0.0089(2) 0.0248(8) Uani 1 1 d . . .
C5 C 0.0933(3) -0.15771(16) -0.0463(2) 0.0245(8) Uani 1 1 d . . .
C6 C 0.0927(3) -0.10123(16) -0.0065(2) 0.0268(8) Uani 1 1 d . . .
C7 C 0.1117(3) 0.14717(15) -0.00910(18) 0.0217(7) Uani 1 1 d . . .
C8 C 0.1070(2) 0.20368(15) -0.04999(18) 0.0178(7) Uani 1 1 d . . .
C9 C 0.1223(2) 0.26298(14) -0.01320(19) 0.0196(7) Uani 1 1 d . . .
C10 C 0.1426(2) 0.26456(16) 0.0631(2) 0.0224(8) Uani 1 1 d . . .
C11 C 0.1515(3) 0.20755(16) 0.1043(2) 0.0247(8) Uani 1 1 d . . .
C12 C 0.1371(3) 0.14860(16) 0.06811(19) 0.0251(8) Uani 1 1 d . . .
C13 C 0.3179(4) -0.02545(19) 0.0618(3) 0.0494(14) Uani 1 1 d . . .
H13A H 0.2997 -0.0238 0.1086 0.059 Uiso 1 1 calc R . .
C14 C 0.4019(4) -0.0538(2) 0.0546(3) 0.0587(17) Uani 1 1 d . . .
H14A H 0.4407 -0.0695 0.0960 0.070 Uiso 1 1 calc R . .
C15 C 0.4277(4) -0.0586(2) -0.0147(3) 0.0630(17) Uani 1 1 d . . .
H15A H 0.4827 -0.0794 -0.0215 0.076 Uiso 1 1 calc R . .
C16 C 0.3699(4) -0.0316(2) -0.0744(3) 0.0514(14) Uani 1 1 d . . .
H16A H 0.3866 -0.0334 -0.1217 0.062 Uiso 1 1 calc R . .
C17 C 0.2889(3) -0.00250(17) -0.0637(2) 0.0348(10) Uani 1 1 d . . .
C18 C 0.2286(3) 0.03067(16) -0.1272(2) 0.0279(8) Uani 1 1 d . . .
H18A H 0.2053 0.0707 -0.1097 0.033 Uiso 1 1 calc R . .
H18B H 0.2663 0.0410 -0.1654 0.033 Uiso 1 1 calc R . .
C19 C 0.0760(3) 0.02809(16) -0.2092(2) 0.0301(9) Uani 1 1 d . . .
H19A H 0.1062 0.0516 -0.2451 0.036 Uiso 1 1 calc R . .
H19B H 0.0480 0.0592 -0.1795 0.036 Uiso 1 1 calc R . .
C20 C 0.0000 -0.0145(2) -0.2500 0.0331(14) Uani 1 2 d S . .
H20A H -0.0258 -0.0418 -0.2150 0.040 Uiso 0.50 1 calc PR . .
H20B H 0.0258 -0.0418 -0.2850 0.040 Uiso 0.50 1 calc PR . .
O101 O 0.2499(3) -0.05765(16) -0.26244(17) 0.0784(14) Uani 1 1 d . . .
C101 C 0.0000 0.3311(3) 0.2500 0.0418(15) Uani 1 2 d S . .
N101 N -0.1002(5) 0.4380(3) 0.2409(4) 0.0349(16) Uani 0.50 1 d P . .
C102 C -0.0554(6) 0.3902(4) 0.2465(4) 0.0293(17) Uani 0.50 1 d P . .
C202 C 0.5000 -0.1018(4) -0.2500 0.107(4) Uani 1 2 d S . .
N201 N 0.4540(7) -0.1542(4) -0.2414(5) 0.068(3) Uani 0.50 1 d P . .
C201 C 0.5738(7) -0.0608(5) -0.2472(7) 0.067(4) Uani 0.50 1 d P . .

loop_
_atom_site_aniso_label
_atom_site_aniso_U_11
_atom_site_aniso_U_22
_atom_site_aniso_U_33
_atom_site_aniso_U_23
_atom_site_aniso_U_13
_atom_site_aniso_U_12
Mn1 0.0539(4) 0.0136(2) 0.0213(3) 0.0053(2) -0.0172(3) -0.0105(2)
Cl1 0.0342(6) 0.0147(4) 0.0299(5) 0.0002(3) -0.0113(4) -0.0021(3)
Cl2 0.0288(5) 0.0145(4) 0.0475(6) 0.0040(3) 0.0056(4) 0.0026(3)
Cl3 0.0361(6) 0.0235(4) 0.0492(6) 0.0212(4) 0.0076(5) 0.0095(4)
Cl4 0.0365(6) 0.0350(5) 0.0261(5) 0.0158(4) -0.0009(4) 0.0084(4)
Cl5 0.0494(7) 0.0387(5) 0.0197(5) -0.0071(4) -0.0023(4) -0.0192(4)
Cl6 0.0328(6) 0.0220(4) 0.0407(5) -0.0149(4) 0.0069(4) -0.0058(3)
Cl7 0.0444(6) 0.0129(4) 0.0397(5) 0.0036(3) 0.0038(4) 0.0002(3)
Cl8 0.0335(5) 0.0171(4) 0.0186(4) 0.0028(3) 0.0052(4) 0.0031(3)
O1 0.0447(17) 0.0097(10) 0.0256(13) 0.0039(9) -0.0160(12) -0.0031(10)
O2 0.0520(19) 0.0160(11) 0.0237(13) 0.0067(9) -0.0151(12) -0.0093(11)
O3 0.0464(17) 0.0115(11) 0.0196(12) 0.0022(9) -0.0085(11) -0.0051(10)
O4 0.061(2) 0.0221(13) 0.0191(13) 0.0052(10) -0.0126(12) -0.0176(12)
N1 0.045(2) 0.0187(14) 0.0375(19) 0.0081(14) -0.0212(16) -0.0108(14)
N2 0.043(2) 0.0129(14) 0.0299(17) -0.0016(11) -0.0206(15) -0.0046(12)
C1 0.029(2) 0.0193(17) 0.0286(19) 0.0083(14) -0.0090(16) -0.0089(14)
C2 0.024(2) 0.0251(18) 0.0268(19) 0.0116(15) -0.0048(15) -0.0029(14)
C3 0.020(2) 0.0188(16) 0.039(2) 0.0145(15) 0.0028(16) 0.0022(13)
C4 0.019(2) 0.0165(16) 0.038(2) 0.0052(14) 0.0001(16) -0.0004(13)
C5 0.023(2) 0.0173(16) 0.0302(19) 0.0050(14) -0.0062(15) -0.0040(13)
C6 0.030(2) 0.0153(16) 0.0299(19) 0.0080(14) -0.0139(16) -0.0058(13)
C7 0.028(2) 0.0155(15) 0.0204(17) -0.0014(13) -0.0005(14) -0.0036(13)
C8 0.0151(18) 0.0186(16) 0.0201(17) 0.0005(12) 0.0042(13) 0.0002(12)
C9 0.0179(19) 0.0137(14) 0.0290(19) 0.0010(13) 0.0097(14) 0.0003(12)
C10 0.019(2) 0.0187(16) 0.0308(19) -0.0095(14) 0.0074(15) -0.0083(13)
C11 0.029(2) 0.0244(18) 0.0199(17) -0.0044(13) 0.0020(15) -0.0106(14)
C12 0.033(2) 0.0205(17) 0.0201(17) 0.0014(13) -0.0020(15) -0.0106(14)
C13 0.059(3) 0.029(2) 0.048(3) 0.0177(19) -0.032(2) -0.019(2)
C14 0.063(4) 0.019(2) 0.076(4) 0.007(2) -0.048(3) -0.002(2)
C15 0.068(4) 0.027(2) 0.078(4) -0.018(2) -0.039(3) 0.021(2)
C16 0.056(3) 0.032(2) 0.055(3) -0.022(2) -0.025(2) 0.017(2)
C17 0.046(3) 0.0126(15) 0.037(2) -0.0042(15) -0.0217(19) -0.0008(15)
C18 0.031(2) 0.0182(16) 0.0302(19) -0.0052(14) -0.0094(16) -0.0012(14)
C19 0.043(3) 0.0143(16) 0.0272(19) 0.0026(14) -0.0146(17) -0.0010(15)
C20 0.050(4) 0.010(2) 0.030(3) 0.000 -0.021(3) 0.000
O101 0.140(4) 0.047(2) 0.0328(18) -0.0194(15) -0.037(2) 0.036(2)
C101 0.054(4) 0.041(3) 0.030(3) 0.000 0.006(3) 0.000
N101 0.032(4) 0.042(4) 0.032(4) 0.009(3) 0.010(3) -0.002(3)
C102 0.034(5) 0.039(4) 0.017(4) 0.003(3) 0.008(3) -0.005(3)
C202 0.227(15) 0.054(6) 0.046(5) 0.000 0.039(7) 0.000
N201 0.088(7) 0.047(5) 0.064(6) 0.004(4) -0.005(6) -0.008(4)
C201 0.027(6) 0.062(7) 0.109(9) 0.048(7) 0.003(6) -0.008(4)

loop_
_atom_type_symbol
_atom_type_description
_atom_type_scat_dispersion_real
_atom_type_scat_dispersion_imag
_atom_type_scat_source
C C 0.0033 0.0016 'International Tables Vol C Tables 4.2.6.8 and 6.1.1.4'
H H 0.0000 0.0000 'International Tables Vol C Tables 4.2.6.8 and 6.1.1.4'
N N 0.0061 0.0033 'International Tables Vol C Tables 4.2.6.8 and 6.1.1.4'
O O 0.0106 0.0060 'International Tables Vol C Tables 4.2.6.8 and 6.1.1.4'
Cl Cl 0.1484 0.1585 'International Tables Vol C Tables 4.2.6.8 and 6.1.1.4'
Mn Mn 0.3368 0.7283 'International Tables Vol C Tables 4.2.6.8 and 6.1.1.4'

loop_
_geom_angle_atom_site_label_1
_geom_angle_atom_site_label_2
_geom_angle_atom_site_label_3
_geom_angle
_geom_angle_site_symmetry_1
_geom_angle_site_symmetry_3
_geom_angle_publ_flag
O3 Mn1 O2 178.31(11) . . ?
O3 Mn1 O4 86.28(10) . . ?
O2 Mn1 O4 95.17(10) . . ?
O3 Mn1 O1 93.17(10) . . ?
O2 Mn1 O1 85.32(10) . . ?
O4 Mn1 O1 175.40(14) . . ?
O3 Mn1 N1 90.97(11) . . ?
O2 Mn1 N1 89.70(12) . . ?
O4 Mn1 N1 98.37(12) . . ?
O1 Mn1 N1 86.20(12) . . ?
C6 O1 Mn1 107.7(2) . . ?
C1 O2 Mn1 109.8(2) . . ?
C7 O3 Mn1 110.9(2) . . ?
C12 O4 Mn1 110.6(2) . . ?
C13 N1 C17 117.6(4) . . ?
C13 N1 Mn1 112.5(3) . . ?
C17 N1 Mn1 128.6(3) . . ?
C19 N2 C18 111.8(3) . . ?
O2 C1 C2 123.9(3) . . ?
O2 C1 C6 117.3(3) . . ?
C2 C1 C6 118.7(3) . . ?
C1 C2 C3 120.2(3) . . ?
C1 C2 Cl4 119.4(3) . . ?
C3 C2 Cl4 120.5(3) . . ?
C4 C3 C2 120.3(3) . . ?
C4 C3 Cl3 120.2(3) . . ?
C2 C3 Cl3 119.5(3) . . ?
C3 C4 C5 119.9(3) . . ?
C3 C4 Cl2 120.2(3) . . ?
C5 C4 Cl2 119.9(3) . . ?
C6 C5 C4 119.7(3) . . ?
C6 C5 Cl1 120.2(3) . . ?
C4 C5 Cl1 120.1(3) . . ?
O1 C6 C5 123.7(3) . . ?
O1 C6 C1 115.3(3) . . ?
C5 C6 C1 121.0(3) . . ?
O3 C7 C8 123.3(3) . . ?
O3 C7 C12 116.3(3) . . ?
C8 C7 C12 120.4(3) . . ?
C7 C8 C9 119.7(3) . . ?
C7 C8 Cl8 118.9(2) . . ?
C9 C8 Cl8 121.4(2) . . ?
C10 C9 C8 119.8(3) . . ?
C10 C9 Cl7 120.6(2) . . ?
C8 C9 Cl7 119.6(3) . . ?
C9 C10 C11 120.7(3) . . ?
C9 C10 Cl6 120.1(3) . . ?
C11 C10 Cl6 119.2(3) . . ?
C12 C11 C10 119.7(3) . . ?
C12 C11 Cl5 118.9(3) . . ?
C10 C11 Cl5 121.4(3) . . ?
O4 C12 C11 124.6(3) . . ?
O4 C12 C7 115.9(3) . . ?
C11 C12 C7 119.5(3) . . ?
N1 C13 C14 122.7(5) . . ?
C13 C14 C15 119.0(4) . . ?
C14 C15 C16 118.5(5) . . ?
C17 C16 C15 119.9(5) . . ?
N1 C17 C16 122.2(4) . . ?
N1 C17 C18 117.4(4) . . ?
C16 C17 C18 120.3(4) . . ?
N2 C18 C17 112.2(3) . . ?
N2 C19 C20 111.7(3) . . ?
C19 C20 C19 108.5(4) . 2_554 ?
C102 C101 C102 65.8(7) . 2 ?
N101 C102 C101 177.6(7) . . ?
N101 C102 C102 122.7(5) . 2 ?
C101 C102 C102 57.1(3) . 2 ?
N201 C202 N201 65.8(10) . 2_654 ?
N201 C202 C201 159.0(8) . . ?
N201 C202 C201 96.7(7) 2_654 . ?
N201 C202 C201 96.7(7) . 2_654 ?
N201 C202 C201 159.0(8) 2_654 2_654 ?
C201 C202 C201 102.5(11) . 2_654 ?
C202 N201 N201 57.1(5) . 2_654 ?

loop_
_geom_bond_atom_site_label_1
_geom_bond_atom_site_label_2
_geom_bond_distance
_geom_bond_site_symmetry_2
_geom_bond_publ_flag
Mn1 O3 1.881(2) . ?
Mn1 O2 1.896(2) . ?
Mn1 O4 1.896(2) . ?
Mn1 O1 1.953(2) . ?
Mn1 N1 2.382(4) . ?
Cl1 C5 1.727(4) . ?
Cl2 C4 1.727(4) . ?
Cl3 C3 1.730(3) . ?
Cl4 C2 1.720(4) . ?
Cl5 C11 1.723(4) . ?
Cl6 C10 1.726(3) . ?
Cl7 C9 1.726(3) . ?
Cl8 C8 1.728(3) . ?
O1 C6 1.371(4) . ?
O2 C1 1.343(4) . ?
O3 C7 1.343(4) . ?
O4 C12 1.344(4) . ?
N1 C13 1.350(5) . ?
N1 C17 1.354(6) . ?
N2 C19 1.489(4) . ?
N2 C18 1.496(4) . ?
C1 C2 1.392(5) . ?
C1 C6 1.406(5) . ?
C2 C3 1.404(5) . ?
C3 C4 1.378(5) . ?
C4 C5 1.401(4) . ?
C5 C6 1.381(5) . ?
C7 C8 1.388(4) . ?
C7 C12 1.400(5) . ?
C8 C9 1.405(4) . ?
C9 C10 1.378(5) . ?
C10 C11 1.399(5) . ?
C11 C12 1.393(5) . ?
C13 C14 1.374(8) . ?
C14 C15 1.374(8) . ?
C15 C16 1.387(6) . ?
C16 C17 1.359(6) . ?
C17 C18 1.507(5) . ?
C19 C20 1.517(4) . ?
C20 C19 1.517(4) 2_554 ?
C101 C102 1.463(9) . ?
C101 C102 1.463(9) 2 ?
N101 C102 1.182(10) . ?
C102 C102 1.589(16) 2 ?
C202 N201 1.298(11) . ?
C202 N201 1.298(11) 2_654 ?
C202 C201 1.360(10) . ?
C202 C201 1.360(10) 2_654 ?
N201 N201 1.41(2) 2_654 ?
